data_2233982
loop_
_publ_author_name
'Trasi, Niraj S.'
'Fanwick, Phillip E.'
'Taylor, Lynne S.'

_publ_section_title
;
 Nilutamide
;
_journal_coeditor_code RZ2702
_journal_issue 3
_journal_name_full 'Acta Crystallographica Section E'
_journal_page_first o591
_journal_paper_doi 10.1107/S1600536812003728
_journal_volume 68
_journal_year 2012
_chemical_formula_iupac 'C12 H10 F3 N3 O4'
_chemical_formula_moiety 'C12 H10 F3 N3 O4'
_chemical_formula_sum 'C12 H10 F3 N3 O4'
_chemical_formula_weight 317.23
_chemical_name_systematic
;
5,5-dimethyl-3-[4-nitro-3-(trifluoromethyl)phenyl]imidazolidine-2,4-dione
;
_space_group_IT_number 14
_symmetry_cell_setting monoclinic
_symmetry_space_group_name_Hall '-P 2ybc'
_symmetry_space_group_name_H-M 'P 1 21/c 1'
_cell_angle_alpha 90.00
_cell_angle_beta 117.322(8)
_cell_angle_gamma 90.00
_cell_formula_units_Z 4
_cell_length_a 12.3304(9)
_cell_length_b 9.8875(2)
_cell_length_c 12.2118(3)
_cell_measurement_reflns_used 13145
_cell_measurement_temperature 150.0(2)
_cell_measurement_theta_max 66
_cell_measurement_theta_min 4
_cell_volume 1322.73(14)
_computing_cell_refinement 'CrystalClear (Rigaku, 2001)'
_computing_data_collection 'CrystalClear (Rigaku, 2001)'
_computing_data_reduction 'CrystalClear (Rigaku, 2001)'
_computing_molecular_graphics
;
ORTEPII (Johnson, 1976) and PLATON (Spek, 2009)
;
_computing_publication_material 'SHELXL97 (Sheldrick, 2008) and local programs'
_computing_structure_refinement
;
SHELXL97 (Sheldrick, 2008) and a local program based on the method
of Prince & Nicholson (1983)
;
_computing_structure_solution
;
SIR2004 (Burla <i>et al.</i>, 2005)
;
_diffrn_ambient_temperature 150.0(2)
_diffrn_measured_fraction_theta_full 0.9940
_diffrn_measured_fraction_theta_max 0.9940
_diffrn_measurement_device_type 'Rigaku Rapid II'
_diffrn_measurement_method \w
_diffrn_radiation_monochromator 'confocal optics'
_diffrn_radiation_type 'Cu K\a'
_diffrn_radiation_wavelength 1.54184
_diffrn_reflns_av_R_equivalents 0.0276
_diffrn_reflns_av_sigmaI/netI 0.0189
_diffrn_reflns_limit_h_max 14
_diffrn_reflns_limit_h_min -14
_diffrn_reflns_limit_k_max 11
_diffrn_reflns_limit_k_min -11
_diffrn_reflns_limit_l_max 14
_diffrn_reflns_limit_l_min -13
_diffrn_reflns_number 13145
_diffrn_reflns_theta_full 66.6
_diffrn_reflns_theta_max 66.58
_diffrn_reflns_theta_min 4.04
_diffrn_standards_number 0
_exptl_absorpt_coefficient_mu 1.305
_exptl_absorpt_correction_T_max 0.9368
_exptl_absorpt_correction_T_min 0.7326
_exptl_absorpt_correction_type multi-scan
_exptl_absorpt_process_details '(CrystalClear; Rigaku, 2001)'
_exptl_crystal_colour colorless
_exptl_crystal_density_diffrn 1.593
_exptl_crystal_density_method 'not measured'
_exptl_crystal_description needle
_exptl_crystal_F_000 648
_exptl_crystal_size_max 0.20
_exptl_crystal_size_mid 0.12
_exptl_crystal_size_min 0.05
_refine_diff_density_max 0.31
_refine_diff_density_min -0.22
_refine_ls_extinction_coef 0.72E-02
_refine_ls_extinction_method 'SHELXL97 (Sheldrick 2008)'
_refine_ls_goodness_of_fit_ref 1.118
_refine_ls_hydrogen_treatment mixed
_refine_ls_matrix_type full
_refine_ls_number_parameters 206
_refine_ls_number_reflns 2324
_refine_ls_number_restraints 0
_refine_ls_R_factor_all 0.037
_refine_ls_R_factor_gt 0.032
_refine_ls_shift/su_max 0.000
_refine_ls_structure_factor_coef Fsqd
_refine_ls_weighting_details 'w=1/[\s^2^(Fo^2^)+(0.0389P)^2^+0.5381P] where P=(Fo^2^+2Fc^2^)/3'
_refine_ls_weighting_scheme calc
_refine_ls_wR_factor_gt 0.078
_refine_ls_wR_factor_ref 0.085
_reflns_number_gt 2019
_reflns_number_total 2324
_reflns_threshold_expression I>2\s(I)
_cod_data_source_file rz2702.cif
_cod_data_source_block I
_cod_original_cell_volume 1322.74(14)
_cod_original_sg_symbol_H-M 'P 21/c'
_cod_database_code 2233982
_cod_database_fobs_code 2233982

loop_
_symmetry_equiv_pos_as_xyz
'x, y, z'
'-x, y+1/2, -z+1/2'
'-x, -y, -z'
'x, -y-1/2, z-1/2'

loop_
_atom_site_type_symbol
_atom_site_label
_atom_site_fract_x
_atom_site_fract_y
_atom_site_fract_z
_atom_site_U_iso_or_equiv
_atom_site_adp_type
_atom_site_calc_flag
_atom_site_refinement_flags
_atom_site_occupancy
_atom_site_symmetry_multiplicity
F F1 0.23075(8) 0.18106(10) 0.90252(9) 0.0335(3) Uani d . 1 1
F F2 0.15392(8) 0.06052(10) 0.99582(10) 0.0362(3) Uani d . 1 1
F F3 0.26813(8) 0.22939(11) 1.08854(9) 0.0414(3) Uani d . 1 1
O O12 -0.39601(9) 0.28832(12) 0.72787(9) 0.0254(3) Uani d . 1 1
O O15 -0.12113(9) 0.25489(11) 1.13651(9) 0.0236(3) Uani d . 1 1
O O41 0.14267(12) 0.47236(14) 0.74335(12) 0.0419(3) Uani d . 1 1
O O42 0.26114(10) 0.46290(12) 0.94084(12) 0.0350(3) Uani d . 1 1
N N4 0.16293(12) 0.44744(13) 0.84896(13) 0.0264(3) Uani d . 1 1
N N11 -0.23339(10) 0.27413(13) 0.92377(11) 0.0189(3) Uani d . 1 1
N N14 -0.32753(11) 0.20473(13) 1.03076(12) 0.0212(3) Uani d . 1 1
C C1 -0.13395(12) 0.31698(15) 0.90267(13) 0.0189(3) Uani d . 1 1
C C2 -0.03031(13) 0.23688(15) 0.94671(13) 0.0196(3) Uani d . 1 1
C C3 0.06962(13) 0.27696(15) 0.93109(13) 0.0199(3) Uani d . 1 1
C C4 0.06014(13) 0.39789(15) 0.86842(13) 0.0208(3) Uani d . 1 1
C C5 -0.04267(13) 0.47766(16) 0.82365(13) 0.0214(3) Uani d . 1 1
C C6 -0.14103(13) 0.43759(15) 0.84249(13) 0.0198(3) Uani d . 1 1
C C12 -0.35389(13) 0.26571(15) 0.83743(13) 0.0187(3) Uani d . 1 1
C C13 -0.42547(13) 0.22238(15) 0.90554(13) 0.0197(3) Uani d . 1 1
C C15 -0.21768(13) 0.24400(14) 1.04444(13) 0.0187(3) Uani d . 1 1
C C31 0.18088(13) 0.18783(16) 0.98009(15) 0.0261(4) Uani d . 1 1
C C131 -0.51338(13) 0.33459(17) 0.89947(15) 0.0259(4) Uani d . 1 1
C C132 -0.49281(15) 0.08983(17) 0.85113(15) 0.0289(4) Uani d . 1 1
H H2 -0.0276 0.1543 0.9877 0.023 Uiso calc R 1 1
H H5 -0.0465 0.5589 0.7805 0.026 Uiso calc R 1 1
H H6 -0.2121 0.4924 0.8144 0.024 Uiso calc R 1 1
H H14 -0.3407(15) 0.2040(18) 1.0925(17) 0.025(5) Uiso d . 1 1
H H13A -0.5518 0.3103 0.9514 0.039 Uiso calc R 1 1
H H13B -0.5765 0.3459 0.8141 0.039 Uiso calc R 1 1
H H13C -0.4682 0.4195 0.9290 0.039 Uiso calc R 1 1
H H13D -0.4334 0.0188 0.8615 0.043 Uiso calc R 1 1
H H13E -0.5479 0.1023 0.7632 0.043 Uiso calc R 1 1
H H13F -0.5402 0.0635 0.8938 0.043 Uiso calc R 1 1

loop_
_atom_site_aniso_label
_atom_site_aniso_U_11
_atom_site_aniso_U_22
_atom_site_aniso_U_33
_atom_site_aniso_U_12
_atom_site_aniso_U_13
_atom_site_aniso_U_23
F1 0.0288(5) 0.0330(6) 0.0494(6) 0.0026(4) 0.0270(5) -0.0030(4)
F2 0.0316(5) 0.0277(5) 0.0541(7) 0.0076(4) 0.0239(5) 0.0092(5)
F3 0.0242(5) 0.0495(7) 0.0348(6) 0.0072(4) 0.0000(4) -0.0041(5)
O12 0.0208(5) 0.0387(7) 0.0175(6) 0.0017(5) 0.0096(5) 0.0017(5)
O15 0.0213(5) 0.0300(6) 0.0169(6) 0.0000(4) 0.0065(5) 0.0026(4)
O41 0.0498(8) 0.0485(8) 0.0436(8) -0.0091(6) 0.0354(7) -0.0007(6)
O42 0.0190(6) 0.0307(7) 0.0522(8) -0.0037(5) 0.0138(6) -0.0056(6)
N4 0.0255(7) 0.0240(7) 0.0356(8) -0.0028(5) 0.0190(6) -0.0046(6)
N11 0.0165(6) 0.0242(7) 0.0173(6) 0.0004(5) 0.0088(5) 0.0011(5)
N14 0.0209(6) 0.0295(7) 0.0163(6) -0.0012(5) 0.0111(5) 0.0011(5)
C1 0.0176(7) 0.0244(8) 0.0165(7) -0.0024(6) 0.0093(6) -0.0028(6)
C2 0.0214(7) 0.0198(8) 0.0180(7) -0.0003(6) 0.0095(6) 0.0001(6)
C3 0.0177(7) 0.0238(8) 0.0172(7) 0.0000(6) 0.0072(6) -0.0041(6)
C4 0.0184(7) 0.0261(8) 0.0198(7) -0.0050(6) 0.0104(6) -0.0053(6)
C5 0.0240(7) 0.0217(8) 0.0186(7) -0.0026(6) 0.0098(6) -0.0003(6)
C6 0.0186(7) 0.0230(8) 0.0177(7) 0.0014(6) 0.0081(6) -0.0009(6)
C12 0.0197(7) 0.0196(8) 0.0182(7) 0.0016(6) 0.0099(6) -0.0006(6)
C13 0.0187(7) 0.0254(8) 0.0166(7) -0.0011(6) 0.0093(6) -0.0002(6)
C15 0.0225(8) 0.0169(7) 0.0187(7) 0.0021(6) 0.0112(6) 0.0013(6)
C31 0.0211(8) 0.0273(9) 0.0298(9) -0.0004(6) 0.0118(7) -0.0022(7)
C131 0.0213(8) 0.0336(9) 0.0264(8) 0.0016(7) 0.0142(7) -0.0022(7)
C132 0.0291(8) 0.0289(9) 0.0289(9) -0.0069(7) 0.0135(7) -0.0027(7)

loop_
_atom_type_symbol
_atom_type_description
_atom_type_scat_dispersion_real
_atom_type_scat_dispersion_imag
_atom_type_scat_source
C C 0.0181 0.0091 'International Tables Vol C Tables 4.2.6.8 and 6.1.1.4'
H H 0.0000 0.0000 'International Tables Vol C Tables 4.2.6.8 and 6.1.1.4'
N N 0.0311 0.0180 'International Tables Vol C Tables 4.2.6.8 and 6.1.1.4'
O O 0.0492 0.0322 'International Tables Vol C Tables 4.2.6.8 and 6.1.1.4'
F F 0.0727 0.0534 'International Tables Vol C Tables 4.2.6.8 and 6.1.1.4'

loop_
_geom_angle_atom_site_label_1
_geom_angle_atom_site_label_2
_geom_angle_atom_site_label_3
_geom_angle
O41 N4 O42 125.39(13)
O41 N4 C4 117.55(13)
O42 N4 C4 117.04(13)
C12 N11 C15 111.48(11)
C12 N11 C1 126.52(12)
C15 N11 C1 121.83(12)
C15 N14 C13 113.43(12)
C15 N14 H14 119.3(12)
C13 N14 H14 122.2(12)
C6 C1 C2 121.44(13)
C6 C1 N11 120.12(13)
C2 C1 N11 118.41(13)
C1 C2 C3 120.15(14)
C1 C2 H2 119.90
C3 C2 H2 119.90
C2 C3 C4 117.63(13)
C2 C3 C31 118.88(14)
C4 C3 C31 123.48(13)
C5 C4 C3 122.64(13)
C5 C4 N4 116.64(13)
C3 C4 N4 120.71(13)
C4 C5 C6 119.02(14)
C4 C5 H5 120.50
C6 C5 H5 120.50
C1 C6 C5 119.09(13)
C1 C6 H6 120.50
C5 C6 H6 120.50
O12 C12 N11 126.85(13)
O12 C12 C13 126.22(13)
N11 C12 C13 106.92(12)
N14 C13 C12 101.37(11)
N14 C13 C131 111.39(12)
C12 C13 C131 110.15(12)
N14 C13 C132 112.05(13)
C12 C13 C132 109.76(12)
C131 C13 C132 111.66(12)
O15 C15 N14 130.31(14)
O15 C15 N11 123.39(13)
N14 C15 N11 106.30(12)
F3 C31 F2 106.75(13)
F3 C31 F1 107.08(12)
F2 C31 F1 106.13(12)
F3 C31 C3 112.82(13)
F2 C31 C3 111.52(12)
F1 C31 C3 112.13(13)
C13 C131 H13A 109.50
C13 C131 H13B 109.50
H13A C131 H13B 109.50
C13 C131 H13C 109.50
H13A C131 H13C 109.50
H13B C131 H13C 109.50
C13 C132 H13D 109.50
C13 C132 H13E 109.50
H13D C132 H13E 109.50
C13 C132 H13F 109.50
H13D C132 H13F 109.50
H13E C132 H13F 109.50

loop_
_geom_bond_atom_site_label_1
_geom_bond_atom_site_label_2
_geom_bond_distance
F1 C31 1.3470(18)
F2 C31 1.3381(19)
F3 C31 1.3313(19)
O12 C12 1.2133(18)
O15 C15 1.2101(18)
O41 N4 1.2210(18)
O42 N4 1.2254(18)
N4 C4 1.4762(18)
N11 C12 1.3740(18)
N11 C15 1.4268(18)
N11 C1 1.4281(17)
N14 C15 1.3437(18)
N14 C13 1.4602(19)
N14 H14 0.841(19)
C1 C6 1.382(2)
C1 C2 1.385(2)
C2 C3 1.388(2)
C2 H2 0.9500
C3 C4 1.395(2)
C3 C31 1.504(2)
C4 C5 1.375(2)
C5 C6 1.392(2)
C5 H5 0.9500
C6 H6 0.9500
C12 C13 1.5258(19)
C13 C131 1.529(2)
C13 C132 1.530(2)
C131 H13A 0.9800
C131 H13B 0.9800
C131 H13C 0.9800
C132 H13D 0.9800
C132 H13E 0.9800
C132 H13F 0.9800

loop_
_geom_hbond_atom_site_label_D
_geom_hbond_atom_site_label_H
_geom_hbond_atom_site_label_A
_geom_hbond_site_symmetry_A
_geom_hbond_distance_DH
_geom_hbond_distance_HA
_geom_hbond_distance_DA
_geom_hbond_angle_DHA
_geom_hbond_publ_flag
N14 H14 O12 4_566 0.84(2) 2.06(2) 2.894(2) 172.3(15) yes

loop_
_geom_torsion_atom_site_label_1
_geom_torsion_atom_site_label_2
_geom_torsion_atom_site_label_3
_geom_torsion_atom_site_label_4
_geom_torsion
C12 N11 C1 C6 51.1(2)
C15 N11 C1 C6 -123.91(15)
C12 N11 C1 C2 -130.60(15)
C15 N11 C1 C2 54.39(19)
C6 C1 C2 C3 0.1(2)
N11 C1 C2 C3 -178.20(13)
C1 C2 C3 C4 -1.1(2)
C1 C2 C3 C31 179.93(13)
C2 C3 C4 C5 0.7(2)
C31 C3 C4 C5 179.61(14)
C2 C3 C4 N4 179.62(13)
C31 C3 C4 N4 -1.4(2)
O41 N4 C4 C5 -55.63(19)
O42 N4 C4 C5 122.84(15)
O41 N4 C4 C3 125.35(16)
O42 N4 C4 C3 -56.18(19)
C3 C4 C5 C6 0.8(2)
N4 C4 C5 C6 -178.24(13)
C2 C1 C6 C5 1.4(2)
N11 C1 C6 C5 179.61(13)
C4 C5 C6 C1 -1.8(2)
C15 N11 C12 O12 178.37(15)
C1 N11 C12 O12 2.9(2)
C15 N11 C12 C13 -1.60(16)
C1 N11 C12 C13 -177.03(13)
C15 N14 C13 C12 6.36(16)
C15 N14 C13 C131 -110.78(14)
C15 N14 C13 C132 123.33(14)
O12 C12 C13 N14 177.45(14)
N11 C12 C13 N14 -2.59(15)
O12 C12 C13 C131 -64.52(19)
N11 C12 C13 C131 115.44(13)
O12 C12 C13 C132 58.8(2)
N11 C12 C13 C132 -121.22(13)
C13 N14 C15 O15 172.23(15)
C13 N14 C15 N11 -7.49(16)
C12 N11 C15 O15 -174.20(14)
C1 N11 C15 O15 1.5(2)
C12 N11 C15 N14 5.55(16)
C1 N11 C15 N14 -178.77(13)
C2 C3 C31 F3 -99.05(16)
C4 C3 C31 F3 82.01(18)
C2 C3 C31 F2 21.1(2)
C4 C3 C31 F2 -157.86(14)
C2 C3 C31 F1 139.95(14)
C4 C3 C31 F1 -39.0(2)

loop_
_cod_related_entry_id
_cod_related_entry_database
_cod_related_entry_code
1 ChemSpider 4337
